data_1516711
loop_
_publ_author_name
'Bhojgude, Sachin Suresh'
'Thangaraj, Manikandan'
'Suresh, Eringathodi'
'Biju, Akkattu T.'

_publ_section_title
;
 Tandem [4 + 2]/[2 + 2] cycloaddition reactions involving indene or
 benzofurans and arynes.
;
_journal_issue 13
_journal_name_full 'Organic letters'
_journal_page_first 3576
_journal_page_last 3579
_journal_paper_doi 10.1021/ol501579d
_journal_volume 16
_journal_year 2014
_chemical_formula_sum 'C24 H22 O'
_chemical_formula_weight 326.42
_chemical_name_systematic
; 
 ? 
;
_space_group_IT_number 33
_symmetry_cell_setting orthorhombic
_symmetry_space_group_name_Hall 'P 2c -2n'
_symmetry_space_group_name_H-M 'P n a 21'
_atom_sites_solution_hydrogens geom
_atom_sites_solution_primary direct
_atom_sites_solution_secondary difmap
_audit_creation_method SHELXL-97
_cell_angle_alpha 90.00
_cell_angle_beta 90.00
_cell_angle_gamma 90.00
_cell_formula_units_Z 4
_cell_length_a 7.9519(17)
_cell_length_b 12.792(3)
_cell_length_c 17.476(4)
_cell_measurement_reflns_used 4332
_cell_measurement_temperature 298(2)
_cell_measurement_theta_max 24.94
_cell_measurement_theta_min 2.33
_cell_volume 1777.7(7)
_computing_cell_refinement 'BRUKER SMART'
_computing_data_collection 'BRUKER SMART'
_computing_data_reduction 'BRUKER SAINT'
_computing_molecular_graphics ORTEP
_computing_structure_refinement 'SHELXL-97 (Sheldrick, 1997)'
_computing_structure_solution 'SHELXS-97 (Sheldrick, 1990)'
_diffrn_ambient_temperature 298(2)
_diffrn_measured_fraction_theta_full 0.999
_diffrn_measured_fraction_theta_max 0.999
_diffrn_measurement_device_type 'BRUKER SMART APEX CCD DIFFRACTOMETER'
_diffrn_measurement_method 'OMEGA-PHI SCAN'
_diffrn_radiation_monochromator graphite
_diffrn_radiation_source 'fine-focus sealed tube'
_diffrn_radiation_type MoK\a
_diffrn_radiation_wavelength 0.71073
_diffrn_reflns_av_R_equivalents 0.0305
_diffrn_reflns_av_sigmaI/netI 0.0271
_diffrn_reflns_limit_h_max 9
_diffrn_reflns_limit_h_min -9
_diffrn_reflns_limit_k_max 15
_diffrn_reflns_limit_k_min -14
_diffrn_reflns_limit_l_max 20
_diffrn_reflns_limit_l_min -20
_diffrn_reflns_number 11811
_diffrn_reflns_theta_full 24.99
_diffrn_reflns_theta_max 24.99
_diffrn_reflns_theta_min 1.97
_exptl_absorpt_coefficient_mu 0.073
_exptl_absorpt_correction_T_max 0.9921
_exptl_absorpt_correction_T_min 0.9585
_exptl_absorpt_correction_type multi-scan
_exptl_absorpt_process_details 'BRUKER SADABS'
_exptl_crystal_colour COLOURLESS
_exptl_crystal_density_diffrn 1.220
_exptl_crystal_density_method 'not measured'
_exptl_crystal_description BLOCKS
_exptl_crystal_F_000 696
_exptl_crystal_size_max 0.59
_exptl_crystal_size_mid 0.14
_exptl_crystal_size_min 0.11
_refine_diff_density_max 0.238
_refine_diff_density_min -0.152
_refine_diff_density_rms 0.051
_refine_ls_abs_structure_details 'Flack H D (1983), Acta Cryst. A39, 876-881'
_refine_ls_abs_structure_Flack 0(3)
_refine_ls_extinction_method none
_refine_ls_goodness_of_fit_ref 1.229
_refine_ls_hydrogen_treatment constr
_refine_ls_matrix_type full
_refine_ls_number_parameters 230
_refine_ls_number_reflns 3115
_refine_ls_number_restraints 1
_refine_ls_restrained_S_all 1.229
_refine_ls_R_factor_all 0.0733
_refine_ls_R_factor_gt 0.0704
_refine_ls_shift/su_max 0.000
_refine_ls_shift/su_mean 0.000
_refine_ls_structure_factor_coef Fsqd
_refine_ls_weighting_details 'calc w=1/[\s^2^(Fo^2^)+(0.0646P)^2^+0.7239P] where P=(Fo^2^+2Fc^2^)/3'
_refine_ls_weighting_scheme calc
_refine_ls_wR_factor_gt 0.1562
_refine_ls_wR_factor_ref 0.1577
_reflns_number_gt 2992
_reflns_number_total 3115
_reflns_threshold_expression >2sigma(I)
_cod_data_source_file ol501579d_si_002.cif
_cod_data_source_block 6b
_cod_depositor_comments
;
The following automatic conversions were performed:

'_symmetry_cell_setting' value 'ORTHORHOMBIC' changed to
'orthorhombic' according to
/usr/data/users/saulius/crontab/automatic-downloads/rss-feeds/ACS/lib/dictionaries/cif_core.dic
dictionary named 'cif_core.dic' version 2.4.2 from
2011-04-26.

'_exptl_absorpt_correction_type' value 'MULTI-SCAN'
changed to 'multi-scan' according to
/usr/data/users/saulius/crontab/automatic-downloads/rss-feeds/ACS/lib/dictionaries/cif_core.dic
dictionary named 'cif_core.dic' version 2.4.2 from
2011-04-26.

'_refine_ls_hydrogen_treatment' value 'CONSTR' changed
to 'constr' according to
/usr/data/users/saulius/crontab/automatic-downloads/rss-feeds/ACS/lib/dictionaries/cif_core.dic
dictionary named 'cif_core.dic' version 2.4.2 from 2011-04-26.

Automatic conversion script
Id: cif_fix_values 2281 2013-09-26 08:29:07Z andrius 

 Adding full bibliography for 1516710--1516711.cif.
;
_cod_original_cell_volume 1777.7(6)
_cod_original_sg_symbol_H-M Pna21
_cod_database_code 1516711

loop_
_symmetry_equiv_pos_as_xyz
'x, y, z'
'-x, -y, z+1/2'
'x+1/2, -y+1/2, z'
'-x+1/2, y+1/2, z+1/2'

loop_
_atom_site_label
_atom_site_type_symbol
_atom_site_fract_x
_atom_site_fract_y
_atom_site_fract_z
_atom_site_U_iso_or_equiv
_atom_site_adp_type
_atom_site_occupancy
_atom_site_symmetry_multiplicity
_atom_site_calc_flag
_atom_site_refinement_flags
O1 O 0.8480(3) 0.32993(17) 0.70949(13) 0.0443(6) Uani 1 1 d .
C1 C 0.7982(4) 0.4190(3) 0.59822(19) 0.0414(8) Uani 1 1 d .
C2 C 0.8334(4) 0.4746(3) 0.5316(2) 0.0481(8) Uani 1 1 d .
H2 H 0.8925 0.5373 0.5338 0.058 Uiso 1 1 calc R
C3 C 0.7784(4) 0.4348(3) 0.4614(2) 0.0518(9) Uani 1 1 d .
C4 C 0.6867(5) 0.3414(3) 0.4590(2) 0.0524(9) Uani 1 1 d .
C5 C 0.6486(5) 0.2885(3) 0.5258(2) 0.0535(9) Uani 1 1 d .
H5 H 0.5834 0.2282 0.5244 0.064 Uiso 1 1 calc R
C6 C 0.7088(4) 0.3266(2) 0.59458(19) 0.0434(8) Uani 1 1 d .
C7 C 0.6887(4) 0.2940(3) 0.6778(2) 0.0448(8) Uani 1 1 d .
H7 H 0.6644 0.2197 0.6858 0.054 Uiso 1 1 calc R
C8 C 0.5591(4) 0.3695(3) 0.71200(19) 0.0437(8) Uani 1 1 d .
H8 H 0.4514 0.3766 0.6853 0.052 Uiso 1 1 calc R
C9 C 0.6706(4) 0.4723(3) 0.72167(18) 0.0396(8) Uani 1 1 d .
C10 C 0.8347(4) 0.4365(3) 0.68383(19) 0.0414(8) Uani 1 1 d .
C11 C 0.9754(4) 0.5090(3) 0.70116(19) 0.0486(8) Uani 1 1 d .
H11 H 1.0838 0.4854 0.7113 0.058 Uiso 1 1 calc R
C12 C 0.9357(5) 0.6109(3) 0.7013(2) 0.0584(10) Uani 1 1 d .
H12 H 1.0205 0.6601 0.7080 0.070 Uiso 1 1 calc R
C13 C 0.7636(5) 0.6460(3) 0.6911(2) 0.0525(9) Uani 1 1 d .
H13 H 0.7440 0.7159 0.6793 0.063 Uiso 1 1 calc R
C14 C 0.6341(5) 0.5825(3) 0.6980(2) 0.0484(8) Uani 1 1 d .
H14 H 0.5248 0.6050 0.6887 0.058 Uiso 1 1 calc R
C15 C 0.6546(4) 0.4515(3) 0.8080(2) 0.0428(8) Uani 1 1 d .
C16 C 0.6980(4) 0.4887(3) 0.8792(2) 0.0471(8) Uani 1 1 d .
H16 H 0.7659 0.5474 0.8848 0.056 Uiso 1 1 calc R
C17 C 0.6354(4) 0.4343(3) 0.94294(19) 0.0486(9) Uani 1 1 d .
C18 C 0.5374(5) 0.3444(3) 0.93290(19) 0.0464(8) Uani 1 1 d .
C19 C 0.4964(5) 0.3083(3) 0.8601(2) 0.0508(9) Uani 1 1 d .
H19 H 0.4323 0.2482 0.8531 0.061 Uiso 1 1 calc R
C20 C 0.5549(4) 0.3654(3) 0.79911(19) 0.0446(8) Uani 1 1 d .
C21 C 0.8234(6) 0.4927(4) 0.3898(2) 0.0710(12) Uani 1 1 d .
H21A H 0.8834 0.5554 0.4029 0.106 Uiso 1 1 calc R
H21B H 0.7227 0.5107 0.3626 0.106 Uiso 1 1 calc R
H21C H 0.8931 0.4493 0.3581 0.106 Uiso 1 1 calc R
C22 C 0.6267(6) 0.2985(4) 0.3822(2) 0.0753(13) Uani 1 1 d .
H22A H 0.5554 0.2391 0.3908 0.113 Uiso 1 1 calc R
H22B H 0.7222 0.2778 0.3522 0.113 Uiso 1 1 calc R
H22C H 0.5649 0.3516 0.3555 0.113 Uiso 1 1 calc R
C23 C 0.6706(6) 0.4766(4) 1.0232(2) 0.0661(12) Uani 1 1 d .
H23A H 0.7278 0.5425 1.0193 0.099 Uiso 1 1 calc R
H23B H 0.7399 0.4279 1.0506 0.099 Uiso 1 1 calc R
H23C H 0.5663 0.4860 1.0499 0.099 Uiso 1 1 calc R
C24 C 0.4717(6) 0.2863(4) 1.0021(2) 0.0651(12) Uani 1 1 d .
H24A H 0.4174 0.2230 0.9859 0.098 Uiso 1 1 calc R
H24B H 0.3924 0.3295 1.0288 0.098 Uiso 1 1 calc R
H24C H 0.5636 0.2695 1.0355 0.098 Uiso 1 1 calc R

loop_
_atom_site_aniso_label
_atom_site_aniso_U_11
_atom_site_aniso_U_22
_atom_site_aniso_U_33
_atom_site_aniso_U_23
_atom_site_aniso_U_13
_atom_site_aniso_U_12
O1 0.0438(12) 0.0460(12) 0.0432(13) 0.0020(11) -0.0017(11) 0.0070(10)
C1 0.0409(17) 0.0438(18) 0.0395(18) -0.0025(15) 0.0052(15) 0.0058(14)
C2 0.048(2) 0.0454(19) 0.050(2) 0.0004(17) 0.0077(17) 0.0002(16)
C3 0.049(2) 0.065(2) 0.0409(19) -0.0033(17) 0.0073(17) 0.0180(18)
C4 0.055(2) 0.059(2) 0.043(2) -0.0136(18) 0.0018(17) 0.0146(18)
C5 0.056(2) 0.051(2) 0.053(2) -0.0101(19) 0.0102(19) 0.0023(18)
C6 0.0430(18) 0.0409(17) 0.0462(19) -0.0122(16) 0.0041(16) 0.0066(15)
C7 0.0430(18) 0.0390(18) 0.052(2) -0.0017(16) -0.0005(16) -0.0037(14)
C8 0.0411(17) 0.0448(18) 0.045(2) -0.0021(16) -0.0006(16) -0.0028(14)
C9 0.0384(17) 0.0467(19) 0.0336(17) -0.0034(14) -0.0062(14) -0.0016(14)
C10 0.0373(16) 0.0431(17) 0.044(2) 0.0059(15) -0.0048(14) 0.0021(14)
C11 0.0420(17) 0.067(2) 0.0366(17) 0.0035(18) -0.0030(15) -0.0052(16)
C12 0.070(2) 0.056(2) 0.049(2) 0.0005(18) 0.001(2) -0.0267(19)
C13 0.074(2) 0.0362(17) 0.047(2) -0.0003(16) 0.0007(19) -0.0026(17)
C14 0.0561(19) 0.0496(19) 0.0394(18) -0.0035(17) 0.0028(17) 0.0121(16)
C15 0.0388(18) 0.0477(19) 0.0421(19) 0.0002(16) 0.0043(15) -0.0009(15)
C16 0.0449(18) 0.0499(19) 0.047(2) -0.0026(17) -0.0026(17) -0.0016(15)
C17 0.045(2) 0.067(2) 0.0335(19) -0.0040(16) -0.0013(16) 0.0109(18)
C18 0.050(2) 0.049(2) 0.0402(19) 0.0071(16) 0.0069(16) 0.0061(16)
C19 0.054(2) 0.049(2) 0.050(2) -0.0013(17) 0.0081(18) -0.0019(16)
C20 0.046(2) 0.0481(19) 0.0394(18) -0.0013(16) 0.0065(15) 0.0015(16)
C21 0.072(3) 0.099(3) 0.042(2) 0.008(2) 0.009(2) 0.017(2)
C22 0.076(3) 0.096(3) 0.054(3) -0.021(2) -0.007(2) 0.015(3)
C23 0.072(3) 0.086(3) 0.041(2) -0.002(2) -0.002(2) 0.002(2)
C24 0.072(3) 0.077(3) 0.047(2) 0.0056(19) 0.008(2) 0.001(2)

loop_
_atom_type_symbol
_atom_type_description
_atom_type_scat_dispersion_real
_atom_type_scat_dispersion_imag
_atom_type_scat_source
C C 0.0033 0.0016 'International Tables Vol C Tables 4.2.6.8 and 6.1.1.4'
H H 0.0000 0.0000 'International Tables Vol C Tables 4.2.6.8 and 6.1.1.4'
O O 0.0106 0.0060 'International Tables Vol C Tables 4.2.6.8 and 6.1.1.4'

loop_
_geom_angle_atom_site_label_1
_geom_angle_atom_site_label_2
_geom_angle_atom_site_label_3
_geom_angle
C10 O1 C7 96.7(2)
C6 C1 C2 120.2(3)
C6 C1 C10 105.4(3)
C2 C1 C10 134.4(3)
C1 C2 C3 118.9(3)
C1 C2 H2 120.5
C3 C2 H2 120.5
C2 C3 C4 120.1(3)
C2 C3 C21 118.5(4)
C4 C3 C21 121.4(4)
C5 C4 C3 120.4(3)
C5 C4 C22 119.8(4)
C3 C4 C22 119.8(4)
C4 C5 C6 119.0(4)
C4 C5 H5 120.5
C6 C5 H5 120.5
C1 C6 C5 121.3(3)
C1 C6 C7 104.2(3)
C5 C6 C7 134.3(3)
O1 C7 C6 100.7(3)
O1 C7 C8 103.7(3)
C6 C7 C8 105.7(3)
O1 C7 H7 115.0
C6 C7 H7 115.0
C8 C7 H7 115.0
C20 C8 C7 112.5(3)
C20 C8 C9 86.3(2)
C7 C8 C9 100.8(2)
C20 C8 H8 117.4
C7 C8 H8 117.4
C9 C8 H8 117.4
C14 C9 C10 109.1(3)
C14 C9 C15 114.7(3)
C10 C9 C15 116.2(3)
C14 C9 C8 129.7(3)
C10 C9 C8 100.4(3)
C15 C9 C8 85.1(2)
O1 C10 C11 118.2(3)
O1 C10 C9 102.2(3)
C11 C10 C9 111.5(3)
O1 C10 C1 100.3(2)
C11 C10 C1 115.5(3)
C9 C10 C1 107.6(2)
C12 C11 C10 115.5(3)
C12 C11 H11 122.3
C10 C11 H11 122.3
C11 C12 C13 121.5(3)
C11 C12 H12 119.2
C13 C12 H12 119.2
C14 C13 C12 122.3(3)
C14 C13 H13 118.9
C12 C13 H13 118.9
C13 C14 C9 117.1(3)
C13 C14 H14 121.5
C9 C14 H14 121.5
C20 C15 C16 121.8(3)
C20 C15 C9 94.4(3)
C16 C15 C9 143.8(3)
C15 C16 C17 117.2(3)
C15 C16 H16 121.4
C17 C16 H16 121.4
C18 C17 C16 120.3(3)
C18 C17 C23 120.5(3)
C16 C17 C23 119.1(4)
C19 C18 C17 121.2(3)
C19 C18 C24 119.1(3)
C17 C18 C24 119.7(3)
C20 C19 C18 117.0(3)
C20 C19 H19 121.5
C18 C19 H19 121.5
C15 C20 C19 122.5(3)
C15 C20 C8 94.2(3)
C19 C20 C8 143.3(3)
C3 C21 H21A 109.5
C3 C21 H21B 109.5
H21A C21 H21B 109.5
C3 C21 H21C 109.5
H21A C21 H21C 109.5
H21B C21 H21C 109.5
C4 C22 H22A 109.5
C4 C22 H22B 109.5
H22A C22 H22B 109.5
C4 C22 H22C 109.5
H22A C22 H22C 109.5
H22B C22 H22C 109.5
C17 C23 H23A 109.5
C17 C23 H23B 109.5
H23A C23 H23B 109.5
C17 C23 H23C 109.5
H23A C23 H23C 109.5
H23B C23 H23C 109.5
C18 C24 H24A 109.5
C18 C24 H24B 109.5
H24A C24 H24B 109.5
C18 C24 H24C 109.5
H24A C24 H24C 109.5
H24B C24 H24C 109.5

loop_
_geom_bond_atom_site_label_1
_geom_bond_atom_site_label_2
_geom_bond_distance
O1 C10 1.439(4)
O1 C7 1.457(4)
C1 C6 1.381(5)
C1 C2 1.393(5)
C1 C10 1.540(5)
C2 C3 1.399(5)
C2 H2 0.9300
C3 C4 1.400(5)
C3 C21 1.498(6)
C4 C5 1.383(5)
C4 C22 1.525(5)
C5 C6 1.383(5)
C5 H5 0.9300
C6 C7 1.521(5)
C7 C8 1.533(5)
C7 H7 0.9800
C8 C20 1.524(5)
C8 C9 1.595(4)
C8 H8 0.9800
C9 C14 1.497(5)
C9 C10 1.533(4)
C9 C15 1.536(5)
C10 C11 1.485(5)
C11 C12 1.341(5)
C11 H11 0.9300
C12 C13 1.452(6)
C12 H12 0.9300
C13 C14 1.318(5)
C13 H13 0.9300
C14 H14 0.9300
C15 C20 1.366(5)
C15 C16 1.376(5)
C16 C17 1.405(5)
C16 H16 0.9300
C17 C18 1.400(5)
C17 C23 1.529(5)
C18 C19 1.392(5)
C18 C24 1.512(5)
C19 C20 1.374(5)
C19 H19 0.9300
C21 H21A 0.9600
C21 H21B 0.9600
C21 H21C 0.9600
C22 H22A 0.9600
C22 H22B 0.9600
C22 H22C 0.9600
C23 H23A 0.9600
C23 H23B 0.9600
C23 H23C 0.9600
C24 H24A 0.9600
C24 H24B 0.9600
C24 H24C 0.9600
